data_7128631
loop_
_publ_author_name
'Bonath, Martin'
'Birkelbach, Verena M.'
'Stuhl, Christoph'
'Maichle-M\"ossmer, C\"acilia'
'Anwander, Reiner'

_publ_section_title
;
 Rare-earth-metallocene alkylaluminates trigger distinct tetrahydrofuran
 activation.
;
_journal_issue 64
_journal_name_full 'Chemical communications (Cambridge, England)'
_journal_page_first 7918
_journal_page_last 7921
_journal_paper_doi 10.1039/d1cc03024h
_journal_volume 57
_journal_year 2021
_chemical_formula_sum 'C28 H50 Al La O'
_chemical_formula_weight 568.57
_chemical_properties_physical Air-sensitive,Moisture-sensitive
_space_group_crystal_system monoclinic
_space_group_IT_number 14
_space_group_name_Hall '-P 2ybc'
_space_group_name_H-M_alt 'P 1 21/c 1'
_atom_sites_solution_hydrogens mixed
_audit_creation_method SHELXL-2014/7
_audit_update_record
;
2021-06-01 deposited with the CCDC.	2021-07-07 downloaded from the CCDC.
;
_cell_angle_alpha 90
_cell_angle_beta 113.609(11)
_cell_angle_gamma 90
_cell_formula_units_Z 4
_cell_length_a 18.808(16)
_cell_length_b 8.677(7)
_cell_length_c 19.029(16)
_cell_measurement_reflns_used 241
_cell_measurement_temperature 100(2)
_cell_measurement_theta_max 20.38
_cell_measurement_theta_min 2.1345
_cell_volume 2846(4)
_computing_cell_refinement 'SAINT V8.37A (Bruker AXS Inc., 2015)'
_computing_data_collection 'Bruker Apex3'
_computing_data_reduction 'SAINT V8.37A (Bruker AXS Inc., 2015)'
_computing_molecular_graphics 'Bruker SHELXTL'
_computing_publication_material 'Bruker SHELXTL'
_computing_structure_refinement 'SHELXL-2014/7 (Sheldrick, 2014)'
_computing_structure_solution 'XT, VERSION 2014/5'
_diffrn_ambient_temperature 100(2)
_diffrn_measured_fraction_theta_full 0.999
_diffrn_measured_fraction_theta_max 0.998
_diffrn_measurement_device_type 'Smart Apex II Duo'
_diffrn_measurement_method omega/phi-scans
_diffrn_radiation_type MoK\a
_diffrn_radiation_wavelength 0.71073
_diffrn_reflns_av_R_equivalents 0.0911
_diffrn_reflns_av_unetI/netI 0.0538
_diffrn_reflns_Laue_measured_fraction_full 0.999
_diffrn_reflns_Laue_measured_fraction_max 0.998
_diffrn_reflns_limit_h_max 26
_diffrn_reflns_limit_h_min -26
_diffrn_reflns_limit_k_max 12
_diffrn_reflns_limit_k_min -12
_diffrn_reflns_limit_l_max 26
_diffrn_reflns_limit_l_min -26
_diffrn_reflns_number 74846
_diffrn_reflns_point_group_measured_fraction_full 0.999
_diffrn_reflns_point_group_measured_fraction_max 0.998
_diffrn_reflns_theta_full 25.242
_diffrn_reflns_theta_max 30.148
_diffrn_reflns_theta_min 2.155
_diffrn_source Imus-tube
_exptl_absorpt_coefficient_mu 1.548
_exptl_absorpt_correction_T_max 0.7460
_exptl_absorpt_correction_T_min 0.6806
_exptl_absorpt_correction_type numerical
_exptl_absorpt_process_details sadabs
_exptl_crystal_colour colourless
_exptl_crystal_density_diffrn 1.327
_exptl_crystal_description block
_exptl_crystal_F_000 1184
_exptl_crystal_size_max 0.162
_exptl_crystal_size_mid 0.150
_exptl_crystal_size_min 0.073
_refine_diff_density_max 1.387
_refine_diff_density_min -0.704
_refine_diff_density_rms 0.096
_refine_ls_extinction_method none
_refine_ls_goodness_of_fit_ref 0.935
_refine_ls_hydrogen_treatment mixed
_refine_ls_matrix_type full
_refine_ls_number_parameters 316
_refine_ls_number_reflns 8405
_refine_ls_number_restraints 0
_refine_ls_restrained_S_all 0.935
_refine_ls_R_factor_all 0.0420
_refine_ls_R_factor_gt 0.0274
_refine_ls_shift/su_max 0.004
_refine_ls_shift/su_mean 0.000
_refine_ls_structure_factor_coef Fsqd
_refine_ls_weighting_details 'w=1/[\s^2^(Fo^2^)+(0.0186P)^2^] where P=(Fo^2^+2Fc^2^)/3'
_refine_ls_weighting_scheme calc
_refine_ls_wR_factor_gt 0.0521
_refine_ls_wR_factor_ref 0.0553
_reflns_Friedel_coverage 0.000
_reflns_number_gt 6417
_reflns_number_total 8405
_reflns_threshold_expression 'I > 2\s(I)'
_cod_data_source_file d1cc03024h2.cif
_cod_data_source_block 4_mo_vb1002_0m
_cod_depositor_comments 'Adding full bibliography for 7128630--7128633.cif.'
_cod_original_cell_volume 2845(4)
_cod_original_sg_symbol_H-M 'P 21/c'
_cod_database_code 7128631
_shelx_shelxl_version_number 2014/7
_shelx_space_group_comment
;
The symmetry employed for this shelxl refinement is uniquely defined
by the following loop, which should always be used as a source of
symmetry information in preference to the above space-group names.
They are only intended as comments.
;
_shelx_estimated_absorpt_t_min 0.788
_shelx_estimated_absorpt_t_max 0.895

loop_
_space_group_symop_operation_xyz
'x, y, z'
'-x, y+1/2, -z+1/2'
'-x, -y, -z'
'x, -y-1/2, z-1/2'

loop_
_atom_site_label
_atom_site_type_symbol
_atom_site_fract_x
_atom_site_fract_y
_atom_site_fract_z
_atom_site_U_iso_or_equiv
_atom_site_adp_type
_atom_site_occupancy
_atom_site_site_symmetry_order
_atom_site_calc_flag
_atom_site_refinement_flags_posn
_atom_site_refinement_flags_adp
_atom_site_refinement_flags_occupancy
_atom_site_disorder_assembly
_atom_site_disorder_group
C1 C 0.22130(14) 0.4710(3) 0.49987(14) 0.0180(5) Uani 1 1 d . . . . .
C2 C 0.06152(14) 0.2729(3) 0.4468(2) 0.0461(8) Uani 1 1 d . . . . .
H2A H 0.0300 0.3597 0.4179 0.069 Uiso 1 1 calc R U . . .
H2B H 0.0674 0.2789 0.5003 0.069 Uiso 1 1 calc R U . . .
H2C H 0.0359 0.1759 0.4242 0.069 Uiso 1 1 calc R U . . .
C3 C 0.15934(15) 0.2872(3) 0.33669(13) 0.0341(6) Uani 1 1 d . . . . .
H3A H 0.1331 0.1944 0.3091 0.051 Uiso 1 1 calc R U . . .
H3B H 0.2120 0.2916 0.3381 0.051 Uiso 1 1 calc R U . . .
H3C H 0.1303 0.3786 0.3103 0.051 Uiso 1 1 calc R U . . .
C4 C 0.22521(14) 0.0927(3) 0.49595(14) 0.0193(5) Uani 1 1 d . . . . .
H4C H 0.2035(14) 0.049(3) 0.5319(15) 0.041(8) Uiso 1 1 d . . . . .
H4B H 0.2208(12) 0.018(3) 0.4552(13) 0.024(6) Uiso 1 1 d . . . . .
H4A H 0.2781(14) 0.114(3) 0.5247(14) 0.033(7) Uiso 1 1 d . . . . .
C5 C 0.36076(12) 0.8757(3) 0.45249(12) 0.0175(5) Uani 1 1 d . . . . .
C6 C 0.34836(12) 0.7160(3) 0.43747(12) 0.0178(4) Uani 1 1 d . . . . .
C7 C 0.39471(12) 0.6350(2) 0.50465(12) 0.0163(4) Uani 1 1 d . . . . .
C8 C 0.43690(11) 0.7442(2) 0.56045(12) 0.0155(5) Uani 1 1 d . . . . .
C9 C 0.41498(11) 0.8932(2) 0.52970(12) 0.0153(4) Uani 1 1 d . . . . .
C10 C 0.33282(13) 1.0039(3) 0.39548(13) 0.0254(5) Uani 1 1 d . . . . .
H10A H 0.3719 1.0259 0.3749 0.038 Uiso 1 1 calc R U . . .
H10B H 0.3242 1.0962 0.4206 0.038 Uiso 1 1 calc R U . . .
H10C H 0.2841 0.9735 0.3535 0.038 Uiso 1 1 calc R U . . .
C11 C 0.30366(13) 0.6422(3) 0.36078(13) 0.0275(6) Uani 1 1 d . . . . .
H11A H 0.2779 0.7223 0.3227 0.041 Uiso 1 1 calc R U . . .
H11B H 0.2646 0.5722 0.3648 0.041 Uiso 1 1 calc R U . . .
H11C H 0.3394 0.5840 0.3449 0.041 Uiso 1 1 calc R U . . .
C12 C 0.40569(13) 0.4632(2) 0.51249(14) 0.0231(5) Uani 1 1 d . . . . .
H12A H 0.3641 0.4122 0.4697 0.035 Uiso 1 1 calc R U . . .
H12B H 0.4041 0.4297 0.5610 0.035 Uiso 1 1 calc R U . . .
H12C H 0.4560 0.4359 0.5119 0.035 Uiso 1 1 calc R U . . .
C13 C 0.50523(12) 0.7030(3) 0.63253(13) 0.0222(5) Uani 1 1 d . . . . .
H13A H 0.4897 0.6249 0.6609 0.033 Uiso 1 1 calc R U . . .
H13B H 0.5237 0.7952 0.6644 0.033 Uiso 1 1 calc R U . . .
H13C H 0.5469 0.6620 0.6194 0.033 Uiso 1 1 calc R U . . .
C14 C 0.44938(12) 1.0428(2) 0.56676(13) 0.0205(5) Uani 1 1 d . . . . .
H14A H 0.4878 1.0773 0.5474 0.031 Uiso 1 1 calc R U . . .
H14B H 0.4746 1.0288 0.6225 0.031 Uiso 1 1 calc R U . . .
H14C H 0.4083 1.1203 0.5547 0.031 Uiso 1 1 calc R U . . .
C15 C 0.29303(12) 0.9235(2) 0.68144(11) 0.0152(4) Uani 1 1 d . . . . .
C16 C 0.35146(12) 0.8097(2) 0.70437(11) 0.0147(4) Uani 1 1 d . . . . .
C17 C 0.31478(12) 0.6635(2) 0.69050(11) 0.0143(4) Uani 1 1 d . . . . .
C18 C 0.23367(12) 0.6880(2) 0.66154(12) 0.0153(5) Uani 1 1 d . . . . .
C19 C 0.22047(12) 0.8486(3) 0.65578(12) 0.0161(4) Uani 1 1 d . . . . .
C20 C 0.30653(13) 1.0930(2) 0.69515(13) 0.0220(5) Uani 1 1 d . . . . .
H20A H 0.3545 1.1220 0.6898 0.033 Uiso 1 1 calc R U . . .
H20B H 0.3112 1.1179 0.7470 0.033 Uiso 1 1 calc R U . . .
H20C H 0.2628 1.1498 0.6576 0.033 Uiso 1 1 calc R U . . .
C21 C 0.43565(12) 0.8394(3) 0.75180(12) 0.0224(5) Uani 1 1 d . . . . .
H21A H 0.4655 0.7456 0.7540 0.034 Uiso 1 1 calc R U . . .
H21B H 0.4425 0.8690 0.8038 0.034 Uiso 1 1 calc R U . . .
H21C H 0.4540 0.9229 0.7286 0.034 Uiso 1 1 calc R U . . .
C22 C 0.35566(12) 0.5109(2) 0.71078(13) 0.0205(5) Uani 1 1 d . . . . .
H22A H 0.3187 0.4310 0.7105 0.031 Uiso 1 1 calc R U . . .
H22B H 0.3977 0.5172 0.7620 0.031 Uiso 1 1 calc R U . . .
H22C H 0.3772 0.4850 0.6731 0.031 Uiso 1 1 calc R U . . .
C23 C 0.17346(13) 0.5658(3) 0.65080(13) 0.0227(5) Uani 1 1 d . . . . .
H23A H 0.1240 0.5979 0.6105 0.034 Uiso 1 1 calc R U . . .
H23B H 0.1670 0.5510 0.6990 0.034 Uiso 1 1 calc R U . . .
H23C H 0.1902 0.4687 0.6359 0.034 Uiso 1 1 calc R U . . .
C24 C 0.14414(12) 0.9281(3) 0.63835(13) 0.0241(5) Uani 1 1 d . . . . .
H24A H 0.1403 1.0191 0.6065 0.036 Uiso 1 1 calc R U . . .
H24B H 0.1409 0.9598 0.6864 0.036 Uiso 1 1 calc R U . . .
H24C H 0.1015 0.8571 0.6108 0.036 Uiso 1 1 calc R U . . .
C25 C 0.06883(13) 0.7782(3) 0.43966(15) 0.0340(6) Uani 1 1 d . . . . .
H25A H 0.0595 0.8774 0.4602 0.041 Uiso 1 1 calc R U . . .
H25B H 0.0692 0.6947 0.4752 0.041 Uiso 1 1 calc R U . . .
C26 C 0.00726(15) 0.7494(3) 0.36106(16) 0.0449(8) Uani 1 1 d . . . . .
H26A H -0.0423 0.7993 0.3546 0.054 Uiso 1 1 calc R U . . .
H26B H -0.0016 0.6376 0.3507 0.054 Uiso 1 1 calc R U . . .
C27 C 0.04141(17) 0.8217(5) 0.30986(18) 0.0691(11) Uani 1 1 d . . . . .
H27A H 0.0197 0.7748 0.2581 0.083 Uiso 1 1 calc R U . . .
H27B H 0.0316 0.9342 0.3051 0.083 Uiso 1 1 calc R U . . .
C28 C 0.12480(15) 0.7886(4) 0.34953(15) 0.0438(7) Uani 1 1 d . . . . .
H28A H 0.1375 0.6891 0.3319 0.053 Uiso 1 1 calc R U . . .
H28B H 0.1558 0.8708 0.3391 0.053 Uiso 1 1 calc R U . . .
H1A H 0.2417(12) 0.517(3) 0.4678(13) 0.024(7) Uiso 1 1 d . . . . .
H1B H 0.2602(14) 0.444(3) 0.5483(15) 0.038(8) Uiso 1 1 d . . . . .
H1C H 0.1876(13) 0.534(3) 0.5116(14) 0.032(7) Uiso 1 1 d . . . . .
O1 O 0.14148(9) 0.78216(19) 0.43074(9) 0.0270(4) Uani 1 1 d . . . . .
Al1 Al 0.16474(4) 0.28113(8) 0.44287(4) 0.01955(14) Uani 1 1 d . . . . .
La1 La 0.28180(2) 0.78094(2) 0.54409(2) 0.01111(4) Uani 1 1 d . . . . .

loop_
_atom_site_aniso_label
_atom_site_aniso_U_11
_atom_site_aniso_U_22
_atom_site_aniso_U_33
_atom_site_aniso_U_23
_atom_site_aniso_U_13
_atom_site_aniso_U_12
C1 0.0174(12) 0.0191(12) 0.0185(12) 0.0012(10) 0.0082(10) -0.0018(9)
C2 0.0202(13) 0.0316(15) 0.082(2) 0.0070(16) 0.0158(15) 0.0005(11)
C3 0.0417(15) 0.0241(13) 0.0212(13) 0.0018(11) -0.0036(11) -0.0027(12)
C4 0.0189(12) 0.0200(12) 0.0176(12) 0.0011(10) 0.0058(10) -0.0004(9)
C5 0.0157(11) 0.0241(13) 0.0156(11) 0.0038(9) 0.0094(9) -0.0004(9)
C6 0.0159(10) 0.0260(12) 0.0157(11) -0.0043(10) 0.0107(9) -0.0048(10)
C7 0.0157(10) 0.0200(12) 0.0179(11) -0.0029(9) 0.0117(9) -0.0019(8)
C8 0.0125(10) 0.0190(13) 0.0162(11) -0.0005(8) 0.0069(9) -0.0009(8)
C9 0.0125(10) 0.0183(11) 0.0168(11) -0.0003(9) 0.0076(9) -0.0020(8)
C10 0.0223(12) 0.0346(15) 0.0213(13) 0.0101(11) 0.0109(10) 0.0005(10)
C11 0.0272(13) 0.0402(16) 0.0165(12) -0.0079(11) 0.0104(10) -0.0082(11)
C12 0.0234(12) 0.0196(12) 0.0316(14) -0.0042(10) 0.0167(11) -0.0002(9)
C13 0.0172(11) 0.0280(14) 0.0199(12) -0.0001(10) 0.0058(9) 0.0038(9)
C14 0.0163(11) 0.0194(12) 0.0240(12) -0.0005(9) 0.0063(10) -0.0027(9)
C15 0.0204(11) 0.0167(11) 0.0089(10) -0.0014(8) 0.0061(9) 0.0000(8)
C16 0.0175(10) 0.0193(13) 0.0073(9) -0.0011(8) 0.0048(8) -0.0011(8)
C17 0.0171(10) 0.0177(11) 0.0080(10) 0.0018(8) 0.0048(8) 0.0021(8)
C18 0.0168(10) 0.0185(13) 0.0122(10) -0.0008(8) 0.0075(9) -0.0028(8)
C19 0.0148(10) 0.0218(11) 0.0136(11) 0.0012(9) 0.0078(9) 0.0021(9)
C20 0.0277(13) 0.0182(12) 0.0180(12) -0.0029(9) 0.0069(10) -0.0004(9)
C21 0.0175(11) 0.0292(13) 0.0158(12) -0.0028(10) 0.0020(9) -0.0006(9)
C22 0.0243(12) 0.0196(12) 0.0151(11) 0.0023(9) 0.0053(10) 0.0033(9)
C23 0.0231(12) 0.0262(13) 0.0205(12) -0.0002(10) 0.0105(10) -0.0058(10)
C24 0.0203(12) 0.0315(14) 0.0219(13) -0.0008(10) 0.0099(10) 0.0053(10)
C25 0.0220(12) 0.0442(16) 0.0293(14) 0.0014(13) 0.0033(11) 0.0030(12)
C26 0.0202(13) 0.064(2) 0.0372(17) -0.0001(14) -0.0020(12) -0.0013(12)
C27 0.0353(18) 0.122(4) 0.0328(18) 0.0111(19) -0.0039(15) -0.0016(19)
C28 0.0295(15) 0.068(2) 0.0254(15) 0.0017(14) 0.0026(12) -0.0064(14)
O1 0.0173(8) 0.0304(9) 0.0237(9) 0.0047(8) -0.0017(7) -0.0032(7)
Al1 0.0130(3) 0.0164(3) 0.0222(4) 0.0014(3) -0.0003(3) -0.0014(3)
La1 0.01017(6) 0.01357(6) 0.00858(6) -0.00001(5) 0.00270(4) -0.00098(5)

loop_
_atom_type_symbol
_atom_type_description
_atom_type_scat_dispersion_real
_atom_type_scat_dispersion_imag
_atom_type_scat_source
C C 0.0033 0.0016 'International Tables Vol C Tables 4.2.6.8 and 6.1.1.4'
H H 0.0000 0.0000 'International Tables Vol C Tables 4.2.6.8 and 6.1.1.4'
O O 0.0106 0.0060 'International Tables Vol C Tables 4.2.6.8 and 6.1.1.4'
Al Al 0.0645 0.0514 'International Tables Vol C Tables 4.2.6.8 and 6.1.1.4'
La La -0.2871 2.4523 'International Tables Vol C Tables 4.2.6.8 and 6.1.1.4'

loop_
_geom_angle_atom_site_label_1
_geom_angle_atom_site_label_2
_geom_angle_atom_site_label_3
_geom_angle
_geom_angle_site_symmetry_1
_geom_angle_site_symmetry_3
_geom_angle_publ_flag
Al1 C1 La1 165.41(12) . . ?
Al1 C1 H1A 105.4(14) . . ?
La1 C1 H1A 64.9(14) . . ?
Al1 C1 H1B 110.6(16) . . ?
La1 C1 H1B 83.7(16) . . ?
H1A C1 H1B 113(2) . . ?
Al1 C1 H1C 110.0(15) . . ?
La1 C1 H1C 67.4(15) . . ?
H1A C1 H1C 114(2) . . ?
H1B C1 H1C 104(2) . . ?
Al1 C2 H2A 109.5 . . ?
Al1 C2 H2B 109.5 . . ?
H2A C2 H2B 109.5 . . ?
Al1 C2 H2C 109.5 . . ?
H2A C2 H2C 109.5 . . ?
H2B C2 H2C 109.5 . . ?
Al1 C3 H3A 109.5 . . ?
Al1 C3 H3B 109.5 . . ?
H3A C3 H3B 109.5 . . ?
Al1 C3 H3C 109.5 . . ?
H3A C3 H3C 109.5 . . ?
H3B C3 H3C 109.5 . . ?
Al1 C4 La1 166.12(12) . 1_545 ?
Al1 C4 H4C 110.2(14) . . ?
La1 C4 H4C 68.5(14) 1_545 . ?
Al1 C4 H4B 106.5(13) . . ?
La1 C4 H4B 62.9(13) 1_545 . ?
H4C C4 H4B 111.2(19) . . ?
Al1 C4 H4A 112.4(15) . . ?
La1 C4 H4A 80.5(15) 1_545 . ?
H4C C4 H4A 108(2) . . ?
H4B C4 H4A 108.9(19) . . ?
C6 C5 C9 107.80(19) . . ?
C6 C5 C10 126.9(2) . . ?
C9 C5 C10 124.7(2) . . ?
C6 C5 La1 75.82(12) . . ?
C9 C5 La1 74.37(13) . . ?
C10 C5 La1 123.04(14) . . ?
C7 C6 C5 108.22(19) . . ?
C7 C6 C11 124.6(2) . . ?
C5 C6 C11 126.6(2) . . ?
C7 C6 La1 74.97(13) . . ?
C5 C6 La1 75.24(12) . . ?
C11 C6 La1 122.92(15) . . ?
C8 C7 C6 107.7(2) . . ?
C8 C7 C12 125.4(2) . . ?
C6 C7 C12 126.4(2) . . ?
C8 C7 La1 75.75(13) . . ?
C6 C7 La1 76.09(13) . . ?
C12 C7 La1 120.46(13) . . ?
C7 C8 C9 108.76(19) . . ?
C7 C8 C13 123.2(2) . . ?
C9 C8 C13 126.79(19) . . ?
C7 C8 La1 75.37(12) . . ?
C9 C8 La1 74.55(11) . . ?
C13 C8 La1 126.63(14) . . ?
C8 C9 C5 107.45(19) . . ?
C8 C9 C14 126.9(2) . . ?
C5 C9 C14 125.2(2) . . ?
C8 C9 La1 76.41(12) . . ?
C5 C9 La1 76.37(12) . . ?
C14 C9 La1 119.39(14) . . ?
C5 C10 H10A 109.5 . . ?
C5 C10 H10B 109.5 . . ?
H10A C10 H10B 109.5 . . ?
C5 C10 H10C 109.5 . . ?
H10A C10 H10C 109.5 . . ?
H10B C10 H10C 109.5 . . ?
C6 C11 H11A 109.5 . . ?
C6 C11 H11B 109.5 . . ?
H11A C11 H11B 109.5 . . ?
C6 C11 H11C 109.5 . . ?
H11A C11 H11C 109.5 . . ?
H11B C11 H11C 109.5 . . ?
C7 C12 H12A 109.5 . . ?
C7 C12 H12B 109.5 . . ?
H12A C12 H12B 109.5 . . ?
C7 C12 H12C 109.5 . . ?
H12A C12 H12C 109.5 . . ?
H12B C12 H12C 109.5 . . ?
C8 C13 H13A 109.5 . . ?
C8 C13 H13B 109.5 . . ?
H13A C13 H13B 109.5 . . ?
C8 C13 H13C 109.5 . . ?
H13A C13 H13C 109.5 . . ?
H13B C13 H13C 109.5 . . ?
C9 C14 H14A 109.5 . . ?
C9 C14 H14B 109.5 . . ?
H14A C14 H14B 109.5 . . ?
C9 C14 H14C 109.5 . . ?
H14A C14 H14C 109.5 . . ?
H14B C14 H14C 109.5 . . ?
C16 C15 C19 108.1(2) . . ?
C16 C15 C20 125.2(2) . . ?
C19 C15 C20 125.86(19) . . ?
C16 C15 La1 74.92(12) . . ?
C19 C15 La1 76.95(12) . . ?
C20 C15 La1 122.44(14) . . ?
C15 C16 C17 107.94(19) . . ?
C15 C16 C21 124.8(2) . . ?
C17 C16 C21 125.73(19) . . ?
C15 C16 La1 76.07(12) . . ?
C17 C16 La1 74.78(11) . . ?
C21 C16 La1 126.21(14) . . ?
C18 C17 C16 107.84(18) . . ?
C18 C17 C22 126.4(2) . . ?
C16 C17 C22 125.48(19) . . ?
C18 C17 La1 77.45(12) . . ?
C16 C17 La1 75.90(11) . . ?
C22 C17 La1 117.67(13) . . ?
C19 C18 C17 107.88(18) . . ?
C19 C18 C23 125.87(19) . . ?
C17 C18 C23 125.6(2) . . ?
C19 C18 La1 76.14(11) . . ?
C17 C18 La1 73.48(12) . . ?
C23 C18 La1 123.52(14) . . ?
C15 C19 C18 108.20(18) . . ?
C15 C19 C24 124.8(2) . . ?
C18 C19 C24 126.29(19) . . ?
C15 C19 La1 74.28(12) . . ?
C18 C19 La1 75.18(12) . . ?
C24 C19 La1 124.34(14) . . ?
C15 C20 H20A 109.5 . . ?
C15 C20 H20B 109.5 . . ?
H20A C20 H20B 109.5 . . ?
C15 C20 H20C 109.5 . . ?
H20A C20 H20C 109.5 . . ?
H20B C20 H20C 109.5 . . ?
C16 C21 H21A 109.5 . . ?
C16 C21 H21B 109.5 . . ?
H21A C21 H21B 109.5 . . ?
C16 C21 H21C 109.5 . . ?
H21A C21 H21C 109.5 . . ?
H21B C21 H21C 109.5 . . ?
C17 C22 H22A 109.5 . . ?
C17 C22 H22B 109.5 . . ?
H22A C22 H22B 109.5 . . ?
C17 C22 H22C 109.5 . . ?
H22A C22 H22C 109.5 . . ?
H22B C22 H22C 109.5 . . ?
C18 C23 H23A 109.5 . . ?
C18 C23 H23B 109.5 . . ?
H23A C23 H23B 109.5 . . ?
C18 C23 H23C 109.5 . . ?
H23A C23 H23C 109.5 . . ?
H23B C23 H23C 109.5 . . ?
C19 C24 H24A 109.5 . . ?
C19 C24 H24B 109.5 . . ?
H24A C24 H24B 109.5 . . ?
C19 C24 H24C 109.5 . . ?
H24A C24 H24C 109.5 . . ?
H24B C24 H24C 109.5 . . ?
O1 C25 C26 106.0(2) . . ?
O1 C25 H25A 110.5 . . ?
C26 C25 H25A 110.5 . . ?
O1 C25 H25B 110.5 . . ?
C26 C25 H25B 110.5 . . ?
H25A C25 H25B 108.7 . . ?
C25 C26 C27 102.5(2) . . ?
C25 C26 H26A 111.3 . . ?
C27 C26 H26A 111.3 . . ?
C25 C26 H26B 111.3 . . ?
C27 C26 H26B 111.3 . . ?
H26A C26 H26B 109.2 . . ?
C28 C27 C26 103.3(3) . . ?
C28 C27 H27A 111.1 . . ?
C26 C27 H27A 111.1 . . ?
C28 C27 H27B 111.1 . . ?
C26 C27 H27B 111.1 . . ?
H27A C27 H27B 109.1 . . ?
O1 C28 C27 106.6(2) . . ?
O1 C28 H28A 110.4 . . ?
C27 C28 H28A 110.4 . . ?
O1 C28 H28B 110.4 . . ?
C27 C28 H28B 110.4 . . ?
H28A C28 H28B 108.6 . . ?
C25 O1 C28 108.39(18) . . ?
C25 O1 La1 125.72(15) . . ?
C28 O1 La1 125.88(14) . . ?
C2 Al1 C3 112.95(13) . . ?
C2 Al1 C4 108.51(12) . . ?
C3 Al1 C4 108.69(11) . . ?
C2 Al1 C1 108.84(12) . . ?
C3 Al1 C1 109.02(11) . . ?
C4 Al1 C1 108.75(11) . . ?
O1 La1 C17 124.26(6) . . ?
O1 La1 C9 123.76(8) . . ?
C17 La1 C9 111.98(7) . . ?
O1 La1 C16 139.58(6) . . ?
C17 La1 C16 29.33(7) . . ?
C9 La1 C16 91.64(7) . . ?
O1 La1 C7 113.25(8) . . ?
C17 La1 C7 102.21(7) . . ?
C9 La1 C7 48.10(8) . . ?
C16 La1 C7 104.80(7) . . ?
O1 La1 C15 115.58(7) . . ?
C17 La1 C15 48.06(8) . . ?
C9 La1 C15 101.53(7) . . ?
C16 La1 C15 29.01(6) . . ?
C7 La1 C15 131.16(6) . . ?
O1 La1 C8 137.40(7) . . ?
C17 La1 C8 92.40(6) . . ?
C9 La1 C8 29.04(7) . . ?
C16 La1 C8 83.01(7) . . ?
C7 La1 C8 28.87(6) . . ?
C15 La1 C8 104.85(6) . . ?
O1 La1 C5 95.43(9) . . ?
C17 La1 C5 139.41(7) . . ?
C9 La1 C5 29.26(6) . . ?
C16 La1 C5 120.80(8) . . ?
C7 La1 C5 47.86(7) . . ?
C15 La1 C5 125.49(7) . . ?
C8 La1 C5 47.67(7) . . ?
O1 La1 C6 89.98(9) . . ?
C17 La1 C6 131.01(7) . . ?
C9 La1 C6 47.99(7) . . ?
C16 La1 C6 130.36(8) . . ?
C7 La1 C6 28.94(6) . . ?
C15 La1 C6 149.23(7) . . ?
C8 La1 C6 47.46(7) . . ?
C5 La1 C6 28.94(7) . . ?
O1 La1 C18 96.54(8) . . ?
C17 La1 C18 29.07(6) . . ?
C9 La1 C18 138.94(6) . . ?
C16 La1 C18 47.80(7) . . ?
C7 La1 C18 126.33(7) . . ?
C15 La1 C18 47.59(7) . . ?
C8 La1 C18 121.41(6) . . ?
C5 La1 C18 168.03(6) . . ?
C6 La1 C18 151.30(7) . . ?
O1 La1 C19 92.14(9) . . ?
C17 La1 C19 47.71(7) . . ?
C9 La1 C19 130.14(7) . . ?
C16 La1 C19 47.55(8) . . ?
C7 La1 C19 149.53(6) . . ?
C15 La1 C19 28.76(6) . . ?
C8 La1 C19 130.40(6) . . ?
C5 La1 C19 150.18(7) . . ?
C6 La1 C19 177.84(6) . . ?
C18 La1 C19 28.68(7) . . ?
O1 La1 C1 67.83(6) . . ?
C17 La1 C1 81.73(8) . . ?
C9 La1 C1 123.68(7) . . ?
C16 La1 C1 110.78(7) . . ?
C7 La1 C1 75.93(8) . . ?
C15 La1 C1 123.26(7) . . ?
C8 La1 C1 101.22(7) . . ?
C5 La1 C1 109.36(7) . . ?
C6 La1 C1 80.97(7) . . ?
C18 La1 C1 75.79(7) . . ?
C19 La1 C1 100.22(7) . . ?
O1 La1 H1A 65.6(5) . . ?
C17 La1 H1A 97.6(5) . . ?
C9 La1 H1A 108.4(5) . . ?
C16 La1 H1A 125.3(5) . . ?
C7 La1 H1A 63.0(5) . . ?
C15 La1 H1A 141.7(5) . . ?
C8 La1 H1A 91.0(5) . . ?
C5 La1 H1A 91.0(5) . . ?
C6 La1 H1A 63.1(5) . . ?
C18 La1 H1A 94.3(5) . . ?
C19 La1 H1A 118.3(5) . . ?
C1 La1 H1A 18.6(5) . . ?

loop_
_geom_bond_atom_site_label_1
_geom_bond_atom_site_label_2
_geom_bond_distance
_geom_bond_site_symmetry_2
_geom_bond_publ_flag
C1 Al1 2.025(3) . ?
C1 La1 2.910(3) . ?
C1 H1A 0.93(2) . ?
C1 H1B 0.95(3) . ?
C1 H1C 0.93(2) . ?
C2 Al1 1.974(3) . ?
C2 H2A 0.9800 . ?
C2 H2B 0.9800 . ?
C2 H2C 0.9800 . ?
C3 Al1 1.983(3) . ?
C3 H3A 0.9800 . ?
C3 H3B 0.9800 . ?
C3 H3C 0.9800 . ?
C4 Al1 2.016(3) . ?
C4 H4C 1.00(2) . ?
C4 H4B 0.99(2) . ?
C4 H4A 0.94(2) . ?
C5 C6 1.415(3) . ?
C5 C9 1.422(3) . ?
C5 C10 1.494(3) . ?
C5 La1 2.827(3) . ?
C6 C7 1.413(3) . ?
C6 C11 1.505(3) . ?
C6 La1 2.835(3) . ?
C7 C8 1.407(3) . ?
C7 C12 1.503(3) . ?
C7 La1 2.820(3) . ?
C8 C9 1.411(3) . ?
C8 C13 1.500(3) . ?
C8 La1 2.825(3) . ?
C9 C14 1.495(3) . ?
C9 La1 2.802(3) . ?
C10 H10A 0.9800 . ?
C10 H10B 0.9800 . ?
C10 H10C 0.9800 . ?
C11 H11A 0.9800 . ?
C11 H11B 0.9800 . ?
C11 H11C 0.9800 . ?
C12 H12A 0.9800 . ?
C12 H12B 0.9800 . ?
C12 H12C 0.9800 . ?
C13 H13A 0.9800 . ?
C13 H13B 0.9800 . ?
C13 H13C 0.9800 . ?
C14 H14A 0.9800 . ?
C14 H14B 0.9800 . ?
C14 H14C 0.9800 . ?
C15 C16 1.410(3) . ?
C15 C19 1.411(3) . ?
C15 C20 1.497(3) . ?
C15 La1 2.822(3) . ?
C16 C17 1.418(3) . ?
C16 C21 1.498(3) . ?
C16 La1 2.807(3) . ?
C17 C18 1.415(3) . ?
C17 C22 1.502(3) . ?
C17 La1 2.793(3) . ?
C18 C19 1.412(3) . ?
C18 C23 1.505(3) . ?
C18 La1 2.843(3) . ?
C19 C24 1.505(3) . ?
C19 La1 2.856(3) . ?
C20 H20A 0.9800 . ?
C20 H20B 0.9800 . ?
C20 H20C 0.9800 . ?
C21 H21A 0.9800 . ?
C21 H21B 0.9800 . ?
C21 H21C 0.9800 . ?
C22 H22A 0.9800 . ?
C22 H22B 0.9800 . ?
C22 H22C 0.9800 . ?
C23 H23A 0.9800 . ?
C23 H23B 0.9800 . ?
C23 H23C 0.9800 . ?
C24 H24A 0.9800 . ?
C24 H24B 0.9800 . ?
C24 H24C 0.9800 . ?
C25 O1 1.443(3) . ?
C25 C26 1.501(4) . ?
C25 H25A 0.9900 . ?
C25 H25B 0.9900 . ?
C26 C27 1.503(4) . ?
C26 H26A 0.9900 . ?
C26 H26B 0.9900 . ?
C27 C28 1.471(4) . ?
C27 H27A 0.9900 . ?
C27 H27B 0.9900 . ?
C28 O1 1.450(3) . ?
C28 H28A 0.9900 . ?
C28 H28B 0.9900 . ?
O1 La1 2.657(2) . ?
La1 H1A 2.65(2) . ?

loop_
_geom_torsion_atom_site_label_1
_geom_torsion_atom_site_label_2
_geom_torsion_atom_site_label_3
_geom_torsion_atom_site_label_4
_geom_torsion
_geom_torsion_site_symmetry_1
_geom_torsion_site_symmetry_2
_geom_torsion_site_symmetry_3
_geom_torsion_site_symmetry_4
_geom_torsion_publ_flag
C9 C5 C6 C7 -0.2(2) . . . . ?
C10 C5 C6 C7 170.76(19) . . . . ?
La1 C5 C6 C7 -68.34(16) . . . . ?
C9 C5 C6 C11 -171.61(19) . . . . ?
C10 C5 C6 C11 -0.6(3) . . . . ?
La1 C5 C6 C11 120.3(2) . . . . ?
C9 C5 C6 La1 68.10(15) . . . . ?
C10 C5 C6 La1 -120.9(2) . . . . ?
C5 C6 C7 C8 -1.3(2) . . . . ?
C11 C6 C7 C8 170.31(19) . . . . ?
La1 C6 C7 C8 -69.80(15) . . . . ?
C5 C6 C7 C12 -173.69(19) . . . . ?
C11 C6 C7 C12 -2.1(3) . . . . ?
La1 C6 C7 C12 117.8(2) . . . . ?
C5 C6 C7 La1 68.52(15) . . . . ?
C11 C6 C7 La1 -119.9(2) . . . . ?
C6 C7 C8 C9 2.3(2) . . . . ?
C12 C7 C8 C9 174.84(18) . . . . ?
La1 C7 C8 C9 -67.70(15) . . . . ?
C6 C7 C8 C13 -165.50(19) . . . . ?
C12 C7 C8 C13 7.0(3) . . . . ?
La1 C7 C8 C13 124.5(2) . . . . ?
C6 C7 C8 La1 70.03(14) . . . . ?
C12 C7 C8 La1 -117.5(2) . . . . ?
C7 C8 C9 C5 -2.5(2) . . . . ?
C13 C8 C9 C5 164.8(2) . . . . ?
La1 C8 C9 C5 -70.72(14) . . . . ?
C7 C8 C9 C14 -175.01(19) . . . . ?
C13 C8 C9 C14 -7.7(3) . . . . ?
La1 C8 C9 C14 116.7(2) . . . . ?
C7 C8 C9 La1 68.25(15) . . . . ?
C13 C8 C9 La1 -124.5(2) . . . . ?
C6 C5 C9 C8 1.7(2) . . . . ?
C10 C5 C9 C8 -169.60(19) . . . . ?
La1 C5 C9 C8 70.75(14) . . . . ?
C6 C5 C9 C14 174.36(19) . . . . ?
C10 C5 C9 C14 3.1(3) . . . . ?
La1 C5 C9 C14 -116.5(2) . . . . ?
C6 C5 C9 La1 -69.09(14) . . . . ?
C10 C5 C9 La1 119.7(2) . . . . ?
C19 C15 C16 C17 1.9(2) . . . . ?
C20 C15 C16 C17 172.06(19) . . . . ?
La1 C15 C16 C17 -68.61(14) . . . . ?
C19 C15 C16 C21 -164.83(19) . . . . ?
C20 C15 C16 C21 5.3(3) . . . . ?
La1 C15 C16 C21 124.7(2) . . . . ?
C19 C15 C16 La1 70.49(14) . . . . ?
C20 C15 C16 La1 -119.3(2) . . . . ?
C15 C16 C17 C18 -2.1(2) . . . . ?
C21 C16 C17 C18 164.5(2) . . . . ?
La1 C16 C17 C18 -71.57(14) . . . . ?
C15 C16 C17 C22 -176.37(19) . . . . ?
C21 C16 C17 C22 -9.8(3) . . . . ?
La1 C16 C17 C22 114.13(19) . . . . ?
C15 C16 C17 La1 69.49(14) . . . . ?
C21 C16 C17 La1 -124.0(2) . . . . ?
C16 C17 C18 C19 1.5(2) . . . . ?
C22 C17 C18 C19 175.72(19) . . . . ?
La1 C17 C18 C19 -69.01(14) . . . . ?
C16 C17 C18 C23 -169.76(19) . . . . ?
C22 C17 C18 C23 4.5(3) . . . . ?
La1 C17 C18 C23 119.7(2) . . . . ?
C16 C17 C18 La1 70.50(14) . . . . ?
C22 C17 C18 La1 -115.3(2) . . . . ?
C16 C15 C19 C18 -1.0(2) . . . . ?
C20 C15 C19 C18 -171.06(19) . . . . ?
La1 C15 C19 C18 68.15(15) . . . . ?
C16 C15 C19 C24 169.70(19) . . . . ?
C20 C15 C19 C24 -0.4(3) . . . . ?
La1 C15 C19 C24 -121.2(2) . . . . ?
C16 C15 C19 La1 -69.10(14) . . . . ?
C20 C15 C19 La1 120.8(2) . . . . ?
C17 C18 C19 C15 -0.3(2) . . . . ?
C23 C18 C19 C15 170.88(19) . . . . ?
La1 C18 C19 C15 -67.55(15) . . . . ?
C17 C18 C19 C24 -170.8(2) . . . . ?
C23 C18 C19 C24 0.4(3) . . . . ?
La1 C18 C19 C24 122.0(2) . . . . ?
C17 C18 C19 La1 67.21(15) . . . . ?
C23 C18 C19 La1 -121.6(2) . . . . ?
O1 C25 C26 C27 -29.5(3) . . . . ?
C25 C26 C27 C28 36.1(3) . . . . ?
C26 C27 C28 O1 -30.1(3) . . . . ?
C26 C25 O1 C28 11.5(3) . . . . ?
C26 C25 O1 La1 -169.15(15) . . . . ?
C27 C28 O1 C25 11.8(3) . . . . ?
C27 C28 O1 La1 -167.6(2) . . . . ?
